data_7028941
loop_
_publ_author_name
'Robinson, Sarah'
'Davies, E. Stephen'
'Lewis, William'
'Blake, Alexander J.'
'Liddle, Stephen T.'

_publ_section_title
;
 Alkali metal derivatives of an ortho-phenylene diamine.
;
_journal_issue 11
_journal_name_full 'Dalton transactions (Cambridge, England : 2003)'
_journal_page_first 4351
_journal_page_last 4360
_journal_paper_doi 10.1039/c3dt52632a
_journal_volume 43
_journal_year 2014
_chemical_formula_moiety 'C96 H148 K4 N4 O6'
_chemical_formula_sum 'C96 H148 K4 N4 O6'
_chemical_formula_weight 1610.58
_chemical_name_systematic
; 
 ? 
;
_space_group_IT_number 14
_symmetry_cell_setting monoclinic
_symmetry_space_group_name_Hall '-P 2ybc'
_symmetry_space_group_name_H-M 'P 1 21/c 1'
_atom_sites_solution_hydrogens geom
_atom_sites_solution_primary direct
_atom_sites_solution_secondary difmap
_audit_creation_method SHELXL-97
_cell_angle_alpha 90.00
_cell_angle_beta 100.892(5)
_cell_angle_gamma 90.00
_cell_formula_units_Z 2
_cell_length_a 12.850(3)
_cell_length_b 12.896(4)
_cell_length_c 28.251(8)
_cell_measurement_reflns_used 2855
_cell_measurement_temperature 90(2)
_cell_measurement_theta_max 26.28
_cell_measurement_theta_min 2.28
_cell_volume 4597(2)
_computing_cell_refinement 'Bruker SAINT version 6.36A (Bruker, 2002)'
_computing_data_collection 'Bruker SMART version 5.625 (Bruker, 2001)'
_computing_data_reduction 'Bruker SAINT; SHELXTL (Sheldrick, 2008)'
_computing_molecular_graphics 'SHELXTL (Sheldrick, 2008)'
_computing_publication_material 'enCIFer(Allen et al.,2004);PLATON(Spek,2003)'
_computing_structure_refinement 'SHELXL-97 (Sheldrick, 1997)'
_computing_structure_solution 'SHELXS-97 (Sheldrick, 1990)'
_diffrn_ambient_temperature 90(2)
_diffrn_detector_area_resol_mean 8.366
_diffrn_measured_fraction_theta_full 0.996
_diffrn_measured_fraction_theta_max 0.996
_diffrn_measurement_device_type 'Bruker SMART APEX CCD area detector'
_diffrn_measurement_method \w
_diffrn_radiation_monochromator graphite
_diffrn_radiation_source 'normal-focus sealed tube'
_diffrn_radiation_type MoK\a
_diffrn_radiation_wavelength 0.71073
_diffrn_reflns_av_R_equivalents 0.1201
_diffrn_reflns_av_sigmaI/netI 0.1553
_diffrn_reflns_limit_h_max 10
_diffrn_reflns_limit_h_min -15
_diffrn_reflns_limit_k_max 15
_diffrn_reflns_limit_k_min -12
_diffrn_reflns_limit_l_max 33
_diffrn_reflns_limit_l_min -32
_diffrn_reflns_number 23072
_diffrn_reflns_theta_full 25.00
_diffrn_reflns_theta_max 25.00
_diffrn_reflns_theta_min 1.97
_diffrn_standards_decay_% 0
_diffrn_standards_number 0
_exptl_absorpt_coefficient_mu 0.247
_exptl_absorpt_correction_T_max 0.746
_exptl_absorpt_correction_T_min 0.570
_exptl_absorpt_correction_type multi-scan
_exptl_absorpt_process_details 'SADABS 2007/2'
_exptl_crystal_colour GREEN
_exptl_crystal_density_diffrn 1.163
_exptl_crystal_density_method 'not measured'
_exptl_crystal_description BLOCK
_exptl_crystal_F_000 1752
_exptl_crystal_size_max 0.10
_exptl_crystal_size_mid 0.09
_exptl_crystal_size_min 0.05
_refine_diff_density_max 0.724
_refine_diff_density_min -0.761
_refine_diff_density_rms 0.104
_refine_ls_extinction_method none
_refine_ls_goodness_of_fit_ref 1.072
_refine_ls_hydrogen_treatment constr
_refine_ls_matrix_type full
_refine_ls_number_parameters 508
_refine_ls_number_reflns 8070
_refine_ls_number_restraints 0
_refine_ls_restrained_S_all 1.072
_refine_ls_R_factor_all 0.1720
_refine_ls_R_factor_gt 0.1070
_refine_ls_shift/su_max 0.000
_refine_ls_shift/su_mean 0.000
_refine_ls_structure_factor_coef Fsqd
_refine_ls_weighting_details 'calc w=1/[\s^2^(Fo^2^)+(0.1134P)^2^+9.1364P] where P=(Fo^2^+2Fc^2^)/3'
_refine_ls_weighting_scheme calc
_refine_ls_wR_factor_gt 0.2402
_refine_ls_wR_factor_ref 0.2695
_reflns_number_gt 4714
_reflns_number_total 8070
_reflns_threshold_expression I>2\s(I)
_cod_data_source_file c3dt52632a.txt
_cod_data_source_block 4
_cod_depositor_comments
;
The following automatic conversions were performed:

'_symmetry_cell_setting' value 'Monoclinic' changed to 'monoclinic'
according to
/usr/data/users/saulius/automatic-downloads/current/RSC/lib/dictionaries/cif_core.dic
dictionary named 'cif_core.dic' version 2.4.2 from 2011-04-26.

Automatic conversion script
Id: cif_fix_values 2281 2013-09-26 08:29:07Z andrius 
;
_cod_original_sg_symbol_H-M P2(1)/c
_cod_database_code 7028941

loop_
_symmetry_equiv_pos_as_xyz
'x, y, z'
'-x, y+1/2, -z+1/2'
'-x, -y, -z'
'x, -y-1/2, z-1/2'

loop_
_atom_site_label
_atom_site_type_symbol
_atom_site_fract_x
_atom_site_fract_y
_atom_site_fract_z
_atom_site_U_iso_or_equiv
_atom_site_adp_type
_atom_site_occupancy
_atom_site_symmetry_multiplicity
_atom_site_calc_flag
_atom_site_refinement_flags
K1 K 0.39176(12) 0.60976(11) 0.49691(5) 0.0223(4) Uani 1 1 d .
K2 K 0.27263(12) 0.68699(11) 0.37640(5) 0.0238(4) Uani 1 1 d .
N1 N 0.3182(4) 0.4909(4) 0.41775(17) 0.0176(11) Uani 1 1 d .
N2 N 0.4796(4) 0.6356(4) 0.41582(17) 0.0185(12) Uani 1 1 d .
C1 C 0.4179(5) 0.4573(4) 0.41192(19) 0.0153(13) Uani 1 1 d .
C2 C 0.4417(5) 0.3525(5) 0.4061(2) 0.0213(15) Uani 1 1 d .
H2 H 0.3879 0.3024 0.4069 0.026 Uiso 1 1 calc R
C3 C 0.5411(5) 0.3182(5) 0.3991(2) 0.0186(14) Uani 1 1 d .
H3 H 0.5532 0.2465 0.3947 0.022 Uiso 1 1 calc R
C4 C 0.6198(5) 0.3876(5) 0.3987(2) 0.0196(14) Uani 1 1 d .
H4 H 0.6870 0.3653 0.3931 0.024 Uiso 1 1 calc R
C5 C 0.6011(5) 0.4924(5) 0.4064(2) 0.0182(14) Uani 1 1 d .
H5 H 0.6583 0.5399 0.4081 0.022 Uiso 1 1 calc R
C6 C 0.5025(5) 0.5305(5) 0.4117(2) 0.0166(13) Uani 1 1 d .
C7 C 0.2330(5) 0.4263(4) 0.4006(2) 0.0174(13) Uani 1 1 d .
C8 C 0.2005(5) 0.4044(5) 0.3505(2) 0.0187(14) Uani 1 1 d .
C9 C 0.1108(5) 0.3467(5) 0.3348(2) 0.0193(14) Uani 1 1 d .
H9 H 0.0918 0.3324 0.3013 0.023 Uiso 1 1 calc R
C10 C 0.0460(5) 0.3079(5) 0.3649(2) 0.0270(16) Uani 1 1 d .
C11 C 0.0779(5) 0.3298(5) 0.4134(2) 0.0217(15) Uani 1 1 d .
H11 H 0.0357 0.3049 0.4352 0.026 Uiso 1 1 calc R
C12 C 0.1687(5) 0.3867(5) 0.4318(2) 0.0203(14) Uani 1 1 d .
C13 C 0.2617(5) 0.4470(5) 0.3136(2) 0.0197(14) Uani 1 1 d .
H13 H 0.3204 0.4910 0.3314 0.024 Uiso 1 1 calc R
C14 C 0.3125(6) 0.3603(5) 0.2883(2) 0.0271(16) Uani 1 1 d .
H14B H 0.2567 0.3165 0.2699 0.041 Uiso 1 1 calc R
H14C H 0.3585 0.3181 0.3124 0.041 Uiso 1 1 calc R
H14A H 0.3545 0.3911 0.2663 0.041 Uiso 1 1 calc R
C15 C 0.1918(5) 0.5165(5) 0.2766(2) 0.0234(15) Uani 1 1 d .
H15A H 0.2353 0.5494 0.2559 0.035 Uiso 1 1 calc R
H15C H 0.1588 0.5701 0.2934 0.035 Uiso 1 1 calc R
H15B H 0.1365 0.4745 0.2568 0.035 Uiso 1 1 calc R
C16 C -0.0500(5) 0.2426(5) 0.3461(2) 0.0255(15) Uani 1 1 d .
H16 H -0.0836 0.2241 0.3741 0.031 Uiso 1 1 calc R
C17 C -0.1328(6) 0.2990(6) 0.3094(2) 0.0309(17) Uani 1 1 d .
H17B H -0.1529 0.3637 0.3235 0.046 Uiso 1 1 calc R
H17C H -0.1955 0.2548 0.3004 0.046 Uiso 1 1 calc R
H17A H -0.1034 0.3146 0.2806 0.046 Uiso 1 1 calc R
C18 C -0.0164(6) 0.1420(5) 0.3251(2) 0.0269(16) Uani 1 1 d .
H18B H -0.0792 0.0994 0.3134 0.040 Uiso 1 1 calc R
H18C H 0.0320 0.1039 0.3501 0.040 Uiso 1 1 calc R
H18A H 0.0195 0.1577 0.2983 0.040 Uiso 1 1 calc R
C19 C 0.1989(5) 0.4101(5) 0.4855(2) 0.0189(14) Uani 1 1 d .
H19 H 0.2780 0.4093 0.4949 0.023 Uiso 1 1 calc R
C20 C 0.1536(6) 0.3334(5) 0.5177(2) 0.0262(16) Uani 1 1 d .
H20A H 0.0770 0.3443 0.5142 0.039 Uiso 1 1 calc R
H20C H 0.1875 0.3445 0.5515 0.039 Uiso 1 1 calc R
H20B H 0.1672 0.2623 0.5082 0.039 Uiso 1 1 calc R
C21 C 0.1594(5) 0.5186(5) 0.4948(2) 0.0228(15) Uani 1 1 d .
H21A H 0.1871 0.5688 0.4743 0.034 Uiso 1 1 calc R
H21C H 0.1840 0.5370 0.5288 0.034 Uiso 1 1 calc R
H21B H 0.0818 0.5196 0.4874 0.034 Uiso 1 1 calc R
C22 C 0.5488(5) 0.7054(5) 0.4009(2) 0.0190(14) Uani 1 1 d .
C23 C 0.5704(5) 0.7079(5) 0.3538(2) 0.0224(15) Uani 1 1 d .
C24 C 0.6397(5) 0.7827(5) 0.3408(2) 0.0223(15) Uani 1 1 d .
H24 H 0.6560 0.7806 0.3094 0.027 Uiso 1 1 calc R
C25 C 0.6843(5) 0.8585(5) 0.3723(2) 0.0209(14) Uani 1 1 d .
C26 C 0.6584(5) 0.8606(5) 0.4173(2) 0.0220(15) Uani 1 1 d .
H26 H 0.6860 0.9149 0.4388 0.026 Uiso 1 1 calc R
C27 C 0.5939(5) 0.7870(5) 0.4328(2) 0.0182(14) Uani 1 1 d .
C28 C 0.5166(5) 0.6333(5) 0.3142(2) 0.0225(15) Uani 1 1 d .
H28 H 0.4743 0.5824 0.3295 0.027 Uiso 1 1 calc R
C29 C 0.4399(6) 0.6913(5) 0.2751(2) 0.0303(17) Uani 1 1 d .
H29B H 0.4776 0.7478 0.2624 0.045 Uiso 1 1 calc R
H29C H 0.3816 0.7200 0.2889 0.045 Uiso 1 1 calc R
H29A H 0.4114 0.6433 0.2490 0.045 Uiso 1 1 calc R
C30 C 0.5953(6) 0.5724(5) 0.2912(2) 0.0327(17) Uani 1 1 d .
H30A H 0.5568 0.5270 0.2660 0.049 Uiso 1 1 calc R
H30C H 0.6403 0.5302 0.3158 0.049 Uiso 1 1 calc R
H30B H 0.6396 0.6206 0.2769 0.049 Uiso 1 1 calc R
C31 C 0.7604(6) 0.9389(5) 0.3590(2) 0.0270(16) Uani 1 1 d .
H31 H 0.7681 0.9244 0.3250 0.032 Uiso 1 1 calc R
C32 C 0.8687(5) 0.9275(5) 0.3901(2) 0.0265(16) Uani 1 1 d .
H32B H 0.9148 0.9834 0.3827 0.040 Uiso 1 1 calc R
H32A H 0.8989 0.8604 0.3837 0.040 Uiso 1 1 calc R
H32C H 0.8627 0.9314 0.4241 0.040 Uiso 1 1 calc R
C33 C 0.7148(6) 1.0476(5) 0.3598(3) 0.0360(18) Uani 1 1 d .
H33A H 0.6472 1.0515 0.3370 0.054 Uiso 1 1 calc R
H33B H 0.7646 1.0979 0.3505 0.054 Uiso 1 1 calc R
H33C H 0.7033 1.0635 0.3923 0.054 Uiso 1 1 calc R
C34 C 0.5655(5) 0.7941(5) 0.4824(2) 0.0206(14) Uani 1 1 d .
H34 H 0.5614 0.7217 0.4946 0.025 Uiso 1 1 calc R
C35 C 0.4579(5) 0.8424(5) 0.4792(2) 0.0277(16) Uani 1 1 d .
H35B H 0.4595 0.9140 0.4677 0.041 Uiso 1 1 calc R
H35C H 0.4386 0.8422 0.5112 0.041 Uiso 1 1 calc R
H35A H 0.4055 0.8026 0.4567 0.041 Uiso 1 1 calc R
C36 C 0.6464(5) 0.8534(5) 0.5199(2) 0.0239(15) Uani 1 1 d .
H36B H 0.7175 0.8251 0.5205 0.036 Uiso 1 1 calc R
H36C H 0.6279 0.8459 0.5518 0.036 Uiso 1 1 calc R
H36A H 0.6454 0.9270 0.5112 0.036 Uiso 1 1 calc R
O1 O 0.2965(4) 0.8834(4) 0.33996(16) 0.0332(12) Uani 1 1 d .
C37 C 0.2208(6) 0.9606(6) 0.3205(3) 0.0333(17) Uani 1 1 d .
H37B H 0.1520 0.9476 0.3303 0.040 Uiso 1 1 calc R
H37A H 0.2098 0.9612 0.2848 0.040 Uiso 1 1 calc R
C38 C 0.2682(6) 1.0622(6) 0.3411(3) 0.0369(18) Uani 1 1 d .
H38B H 0.2448 1.0790 0.3717 0.044 Uiso 1 1 calc R
H38A H 0.2479 1.1198 0.3180 0.044 Uiso 1 1 calc R
C39 C 0.3876(6) 1.0433(5) 0.3498(3) 0.0370(19) Uani 1 1 d .
H39A H 0.4217 1.0875 0.3284 0.044 Uiso 1 1 calc R
H39B H 0.4205 1.0578 0.3837 0.044 Uiso 1 1 calc R
C40 C 0.3980(6) 0.9294(5) 0.3380(3) 0.0325(17) Uani 1 1 d .
H40A H 0.4149 0.9211 0.3054 0.039 Uiso 1 1 calc R
H40B H 0.4547 0.8963 0.3617 0.039 Uiso 1 1 calc R
O2 O 0.2005(4) 0.7776(4) 0.46416(18) 0.0351(12) Uani 1 1 d .
C41 C 0.1684(7) 0.7807(6) 0.5101(3) 0.045(2) Uani 1 1 d .
H41B H 0.2297 0.7959 0.5361 0.054 Uiso 1 1 calc R
H41A H 0.1370 0.7136 0.5171 0.054 Uiso 1 1 calc R
C42 C 0.0864(6) 0.8671(6) 0.5059(3) 0.0354(18) Uani 1 1 d .
H42A H 0.0153 0.8427 0.4901 0.043 Uiso 1 1 calc R
H42B H 0.0823 0.8968 0.5378 0.043 Uiso 1 1 calc R
C43 C 0.1310(6) 0.9436(6) 0.4750(3) 0.0386(19) Uani 1 1 d .
H43B H 0.1888 0.9850 0.4943 0.046 Uiso 1 1 calc R
H43A H 0.0754 0.9910 0.4583 0.046 Uiso 1 1 calc R
C44 C 0.1725(6) 0.8735(5) 0.4394(3) 0.0348(18) Uani 1 1 d .
H44A H 0.1172 0.8621 0.4104 0.042 Uiso 1 1 calc R
H44B H 0.2352 0.9051 0.4294 0.042 Uiso 1 1 calc R
O3 O 0.0565(4) 0.6981(4) 0.35129(15) 0.0291(11) Uani 1 1 d .
C45 C 0.0041(6) 0.6275(6) 0.3788(2) 0.0337(18) Uani 1 1 d .
H45B H 0.0012 0.6574 0.4108 0.040 Uiso 1 1 calc R
H45A H 0.0430 0.5609 0.3836 0.040 Uiso 1 1 calc R
C46 C -0.1038(6) 0.6109(6) 0.3511(3) 0.0352(18) Uani 1 1 d .
H46A H -0.1549 0.6588 0.3618 0.042 Uiso 1 1 calc R
H46B H -0.1272 0.5386 0.3545 0.042 Uiso 1 1 calc R
C47 C -0.0934(6) 0.6332(6) 0.3000(2) 0.0364(19) Uani 1 1 d .
H47A H -0.1617 0.6555 0.2802 0.044 Uiso 1 1 calc R
H47B H -0.0662 0.5724 0.2848 0.044 Uiso 1 1 calc R
C48 C -0.0139(6) 0.7205(6) 0.3076(2) 0.0324(17) Uani 1 1 d .
H48A H 0.0250 0.7239 0.2805 0.039 Uiso 1 1 calc R
H48B H -0.0498 0.7877 0.3099 0.039 Uiso 1 1 calc R

loop_
_atom_site_aniso_label
_atom_site_aniso_U_11
_atom_site_aniso_U_22
_atom_site_aniso_U_33
_atom_site_aniso_U_23
_atom_site_aniso_U_13
_atom_site_aniso_U_12
K1 0.0313(9) 0.0164(7) 0.0198(7) -0.0023(5) 0.0064(6) -0.0061(6)
K2 0.0289(9) 0.0126(7) 0.0293(7) 0.0012(6) 0.0042(6) 0.0007(6)
N1 0.024(3) 0.009(3) 0.022(3) -0.004(2) 0.009(2) 0.001(2)
N2 0.028(3) 0.006(3) 0.023(3) -0.002(2) 0.009(2) -0.005(2)
C1 0.023(4) 0.008(3) 0.015(3) 0.001(2) 0.002(3) 0.001(3)
C2 0.035(4) 0.012(3) 0.015(3) 0.000(2) -0.001(3) -0.004(3)
C3 0.023(4) 0.012(3) 0.020(3) -0.005(2) 0.002(3) 0.001(3)
C4 0.018(4) 0.020(3) 0.020(3) -0.002(3) 0.001(3) 0.004(3)
C5 0.025(4) 0.012(3) 0.017(3) -0.001(2) 0.004(3) -0.003(3)
C6 0.022(4) 0.014(3) 0.014(3) -0.004(2) 0.006(3) -0.001(3)
C7 0.023(4) 0.007(3) 0.024(3) 0.000(2) 0.008(3) 0.004(3)
C8 0.031(4) 0.009(3) 0.019(3) 0.001(2) 0.012(3) -0.001(3)
C9 0.026(4) 0.016(3) 0.016(3) -0.003(2) 0.005(3) -0.007(3)
C10 0.026(4) 0.019(4) 0.038(4) -0.004(3) 0.011(3) -0.003(3)
C11 0.026(4) 0.017(4) 0.023(3) 0.001(3) 0.007(3) -0.002(3)
C12 0.028(4) 0.004(3) 0.030(3) 0.000(2) 0.008(3) 0.001(3)
C13 0.026(4) 0.010(3) 0.024(3) -0.004(2) 0.007(3) -0.003(3)
C14 0.044(5) 0.021(4) 0.019(3) -0.001(3) 0.011(3) 0.000(3)
C15 0.027(4) 0.023(4) 0.021(3) 0.002(3) 0.006(3) -0.004(3)
C16 0.031(4) 0.024(4) 0.022(3) -0.005(3) 0.006(3) -0.008(3)
C17 0.031(4) 0.024(4) 0.038(4) -0.002(3) 0.005(3) -0.001(3)
C18 0.031(4) 0.016(4) 0.032(4) -0.003(3) 0.002(3) -0.010(3)
C19 0.026(4) 0.014(3) 0.019(3) -0.001(2) 0.008(3) -0.006(3)
C20 0.037(4) 0.019(4) 0.023(3) 0.002(3) 0.007(3) -0.002(3)
C21 0.032(4) 0.013(3) 0.024(3) -0.005(3) 0.006(3) 0.000(3)
C22 0.022(4) 0.012(3) 0.023(3) -0.001(2) 0.004(3) -0.004(3)
C23 0.028(4) 0.014(3) 0.026(3) 0.001(3) 0.006(3) -0.003(3)
C24 0.032(4) 0.018(4) 0.017(3) 0.002(2) 0.006(3) -0.001(3)
C25 0.030(4) 0.011(3) 0.023(3) 0.004(2) 0.006(3) -0.004(3)
C26 0.022(4) 0.015(3) 0.027(3) -0.002(3) 0.001(3) -0.003(3)
C27 0.018(4) 0.016(3) 0.019(3) 0.004(2) 0.003(3) -0.004(3)
C28 0.030(4) 0.021(4) 0.015(3) 0.001(2) 0.001(3) -0.008(3)
C29 0.040(5) 0.023(4) 0.027(4) -0.001(3) 0.005(3) -0.015(3)
C30 0.049(5) 0.021(4) 0.029(4) -0.003(3) 0.012(3) -0.010(3)
C31 0.040(5) 0.015(3) 0.029(3) 0.001(3) 0.014(3) -0.009(3)
C32 0.030(4) 0.016(3) 0.035(4) -0.002(3) 0.012(3) -0.014(3)
C33 0.045(5) 0.016(4) 0.050(5) 0.012(3) 0.017(4) -0.005(3)
C34 0.034(4) 0.007(3) 0.022(3) 0.000(2) 0.008(3) 0.000(3)
C35 0.031(4) 0.018(4) 0.037(4) -0.002(3) 0.013(3) -0.001(3)
C36 0.035(4) 0.014(3) 0.024(3) 0.000(3) 0.010(3) -0.003(3)
O1 0.045(3) 0.018(3) 0.037(3) 0.006(2) 0.009(2) 0.005(2)
C37 0.033(4) 0.025(4) 0.040(4) 0.003(3) 0.003(3) 0.004(3)
C38 0.039(5) 0.022(4) 0.046(4) -0.002(3) -0.001(4) 0.009(3)
C39 0.050(5) 0.021(4) 0.039(4) -0.007(3) 0.007(4) -0.003(4)
C40 0.034(5) 0.021(4) 0.045(4) 0.006(3) 0.013(3) 0.005(3)
O2 0.043(3) 0.013(3) 0.051(3) -0.007(2) 0.014(2) 0.002(2)
C41 0.072(6) 0.023(4) 0.046(5) 0.002(3) 0.024(4) 0.013(4)
C42 0.037(5) 0.028(4) 0.043(4) -0.007(3) 0.011(4) -0.007(3)
C43 0.043(5) 0.019(4) 0.057(5) -0.006(3) 0.020(4) 0.005(4)
C44 0.042(5) 0.022(4) 0.041(4) -0.003(3) 0.012(4) 0.000(3)
O3 0.033(3) 0.029(3) 0.025(2) 0.000(2) 0.005(2) -0.005(2)
C45 0.037(5) 0.035(5) 0.031(4) 0.005(3) 0.011(3) 0.004(4)
C46 0.033(5) 0.023(4) 0.046(4) 0.003(3) 0.000(4) 0.001(3)
C47 0.028(4) 0.051(5) 0.031(4) -0.008(3) 0.006(3) -0.008(4)
C48 0.033(4) 0.037(5) 0.029(4) 0.002(3) 0.010(3) 0.004(4)

loop_
_atom_type_symbol
_atom_type_description
_atom_type_scat_dispersion_real
_atom_type_scat_dispersion_imag
_atom_type_scat_source
C C 0.0033 0.0016 'International Tables Vol C Tables 4.2.6.8 and 6.1.1.4'
H H 0.0000 0.0000 'International Tables Vol C Tables 4.2.6.8 and 6.1.1.4'
N N 0.0061 0.0033 'International Tables Vol C Tables 4.2.6.8 and 6.1.1.4'
K K 0.2009 0.2494 'International Tables Vol C Tables 4.2.6.8 and 6.1.1.4'
O O 0.0106 0.0060 'International Tables Vol C Tables 4.2.6.8 and 6.1.1.4'

loop_
_geom_angle_atom_site_label_1
_geom_angle_atom_site_label_2
_geom_angle_atom_site_label_3
_geom_angle
_geom_angle_site_symmetry_1
_geom_angle_site_symmetry_3
N1 K1 N2 61.31(15) . .
N1 K1 C4 137.98(17) . 3_666
N2 K1 C4 157.65(17) . 3_666
N1 K1 C5 116.30(16) . 3_666
N2 K1 C5 148.98(17) . 3_666
C4 K1 C5 26.92(16) 3_666 3_666
N1 K1 C3 162.33(16) . 3_666
N2 K1 C3 132.70(17) . 3_666
C4 K1 C3 25.91(17) 3_666 3_666
C5 K1 C3 46.04(17) 3_666 3_666
N1 K1 C1 25.92(15) . .
N2 K1 C1 47.74(14) . .
C4 K1 C1 142.06(16) 3_666 .
C5 K1 C1 115.16(16) 3_666 .
C3 K1 C1 150.27(17) 3_666 .
N1 K1 C2 149.88(17) . 3_666
N2 K1 C2 112.51(17) . 3_666
C4 K1 C2 45.32(17) 3_666 3_666
C5 K1 C2 52.16(17) 3_666 3_666
C3 K1 C2 25.87(16) 3_666 3_666
C1 K1 C2 126.70(17) . 3_666
N1 K1 C6 48.37(15) . .
N2 K1 C6 25.91(14) . .
C4 K1 C6 149.73(17) 3_666 .
C5 K1 C6 127.01(16) 3_666 .
C3 K1 C6 137.78(17) 3_666 .
C1 K1 C6 26.19(15) . .
C2 K1 C6 112.11(17) 3_666 .
N1 K1 C6 111.62(15) . 3_666
N2 K1 C6 123.66(16) . 3_666
C4 K1 C6 46.25(16) 3_666 3_666
C5 K1 C6 25.46(16) 3_666 3_666
C3 K1 C6 53.19(16) 3_666 3_666
C1 K1 C6 99.74(15) . 3_666
C2 K1 C6 44.33(15) 3_666 3_666
C6 K1 C6 104.09(13) . 3_666
N1 K1 O2 90.83(14) . .
N2 K1 O2 95.08(14) . .
C4 K1 O2 95.56(15) 3_666 .
C5 K1 O2 115.91(15) 3_666 .
C3 K1 O2 97.57(15) 3_666 .
C1 K1 O2 112.16(14) . .
C2 K1 O2 119.29(15) 3_666 .
C6 K1 O2 114.64(14) . .
C6 K1 O2 140.81(14) 3_666 .
N1 K1 C1 125.51(15) . 3_666
N2 K1 C1 108.60(16) . 3_666
C4 K1 C1 53.26(16) 3_666 3_666
C5 K1 C1 44.87(16) 3_666 3_666
C3 K1 C1 45.34(15) 3_666 3_666
C1 K1 C1 104.98(13) . 3_666
C2 K1 C1 24.84(15) 3_666 3_666
C6 K1 C1 97.69(15) . 3_666
C6 K1 C1 25.38(15) 3_666 3_666
O2 K1 C1 142.80(13) . 3_666
N1 K1 C34 115.82(15) . .
N2 K1 C34 54.85(14) . .
C4 K1 C34 105.82(16) 3_666 .
C5 K1 C34 121.00(16) 3_666 .
C3 K1 C34 80.03(16) 3_666 .
C1 K1 C34 100.36(15) . .
C2 K1 C34 68.89(16) 3_666 .
C6 K1 C34 74.43(15) . .
C6 K1 C34 107.82(16) 3_666 .
O2 K1 C34 88.76(14) . .
C1 K1 C34 82.44(15) 3_666 .
O3 K2 N2 165.78(15) . .
O3 K2 O1 91.94(15) . .
N2 K2 O1 101.71(15) . .
O3 K2 N1 106.12(15) . .
N2 K2 N1 60.38(15) . .
O1 K2 N1 161.90(16) . .
O3 K2 O2 74.95(14) . .
N2 K2 O2 100.49(14) . .
O1 K2 O2 91.37(14) . .
N1 K2 O2 94.52(14) . .
O3 K2 C44 68.37(17) . .
N2 K2 C44 113.00(17) . .
O1 K2 C44 68.05(16) . .
N1 K2 C44 119.48(16) . .
O2 K2 C44 25.02(15) . .
O3 K2 C7 85.59(15) . .
N2 K2 C7 81.65(15) . .
O1 K2 C7 169.70(14) . .
N1 K2 C7 22.26(15) . .
O2 K2 C7 97.61(13) . .
C44 K2 C7 119.84(16) . .
O3 K2 C22 172.24(15) . .
N2 K2 C22 21.86(14) . .
O1 K2 C22 80.31(15) . .
N1 K2 C22 81.62(15) . .
O2 K2 C22 105.51(14) . .
C44 K2 C22 108.68(17) . .
C7 K2 C22 101.96(15) . .
O3 K2 K1 119.27(10) . .
N2 K2 K1 49.27(10) . .
O1 K2 K1 123.14(11) . .
N1 K2 K1 48.52(10) . .
O2 K2 K1 58.37(10) . .
C44 K2 K1 80.52(13) . .
C7 K2 K1 66.40(10) . .
C22 K2 K1 66.23(10) . .
C7 N1 C1 117.0(5) . .
C7 N1 K1 138.7(4) . .
C1 N1 K1 95.1(3) . .
C7 N1 K2 107.9(4) . .
C1 N1 K2 110.9(3) . .
K1 N1 K2 81.22(14) . .
C22 N2 C6 116.6(5) . .
C22 N2 K1 135.9(4) . .
C6 N2 K1 94.4(3) . .
C22 N2 K2 110.2(4) . .
C6 N2 K2 113.6(4) . .
K1 N2 K2 81.36(14) . .
N1 C1 C2 122.7(6) . .
N1 C1 C6 120.6(5) . .
C2 C1 C6 116.7(6) . .
N1 C1 K1 59.0(3) . .
C2 C1 K1 138.1(4) . .
C6 C1 K1 77.6(3) . .
N1 C1 K1 123.4(3) . 3_666
C2 C1 K1 72.2(3) . 3_666
C6 C1 K1 74.2(3) . 3_666
K1 C1 K1 75.02(13) . 3_666
C3 C2 C1 123.1(6) . .
C3 C2 K1 71.7(3) . 3_666
C1 C2 K1 82.9(3) . 3_666
C3 C2 H2 118.5 . .
C1 C2 H2 118.5 . .
K1 C2 H2 117.3 3_666 .
C4 C3 C2 119.8(6) . .
C4 C3 K1 74.4(3) . 3_666
C2 C3 K1 82.4(3) . 3_666
C4 C3 H3 120.1 . .
C2 C3 H3 120.1 . .
K1 C3 H3 113.5 3_666 .
C3 C4 C5 119.2(6) . .
C3 C4 K1 79.7(3) . 3_666
C5 C4 K1 78.0(3) . 3_666
C3 C4 H4 120.4 . .
C5 C4 H4 120.4 . .
K1 C4 H4 112.5 3_666 .
C6 C5 C4 123.0(6) . .
C6 C5 K1 85.9(3) . 3_666
C4 C5 K1 75.1(3) . 3_666
C6 C5 H5 118.5 . .
C4 C5 H5 118.5 . .
K1 C5 H5 110.1 3_666 .
C5 C6 N2 124.1(5) . .
C5 C6 C1 118.2(5) . .
N2 C6 C1 117.7(5) . .
C5 C6 K1 137.6(4) . .
N2 C6 K1 59.7(3) . .
C1 C6 K1 76.2(3) . .
C5 C6 K1 68.6(3) . 3_666
N2 C6 K1 122.7(4) . 3_666
C1 C6 K1 80.4(3) . 3_666
K1 C6 K1 75.92(13) . 3_666
N1 C7 C12 120.9(5) . .
N1 C7 C8 122.0(5) . .
C12 C7 C8 116.9(6) . .
N1 C7 K2 49.9(3) . .
C12 C7 K2 126.5(4) . .
C8 C7 K2 91.3(3) . .
C9 C8 C7 119.8(5) . .
C9 C8 C13 119.1(5) . .
C7 C8 C13 121.1(6) . .
C8 C9 C10 124.2(6) . .
C8 C9 H9 117.9 . .
C10 C9 H9 117.9 . .
C11 C10 C9 115.6(6) . .
C11 C10 C16 122.2(6) . .
C9 C10 C16 122.2(6) . .
C10 C11 C12 123.3(6) . .
C10 C11 H11 118.4 . .
C12 C11 H11 118.4 . .
C11 C12 C7 120.3(6) . .
C11 C12 C19 121.0(5) . .
C7 C12 C19 118.7(5) . .
C8 C13 C15 111.5(5) . .
C8 C13 C14 112.1(5) . .
C15 C13 C14 110.7(5) . .
C8 C13 H13 107.4 . .
C15 C13 H13 107.4 . .
C14 C13 H13 107.4 . .
C13 C14 H14B 109.5 . .
C13 C14 H14C 109.5 . .
H14B C14 H14C 109.5 . .
C13 C14 H14A 109.5 . .
H14B C14 H14A 109.5 . .
H14C C14 H14A 109.5 . .
C13 C15 H15A 109.5 . .
C13 C15 H15C 109.5 . .
H15A C15 H15C 109.5 . .
C13 C15 H15B 109.5 . .
H15A C15 H15B 109.5 . .
H15C C15 H15B 109.5 . .
C10 C16 C18 109.9(6) . .
C10 C16 C17 113.2(6) . .
C18 C16 C17 110.7(5) . .
C10 C16 H16 107.6 . .
C18 C16 H16 107.6 . .
C17 C16 H16 107.6 . .
C16 C17 H17B 109.5 . .
C16 C17 H17C 109.5 . .
H17B C17 H17C 109.5 . .
C16 C17 H17A 109.5 . .
H17B C17 H17A 109.5 . .
H17C C17 H17A 109.5 . .
C16 C18 H18B 109.5 . .
C16 C18 H18C 109.5 . .
H18B C18 H18C 109.5 . .
C16 C18 H18A 109.5 . .
H18B C18 H18A 109.5 . .
H18C C18 H18A 109.5 . .
C12 C19 C21 108.8(5) . .
C12 C19 C20 114.2(5) . .
C21 C19 C20 108.2(5) . .
C12 C19 H19 108.5 . .
C21 C19 H19 108.5 . .
C20 C19 H19 108.5 . .
C19 C20 H20A 109.5 . .
C19 C20 H20C 109.5 . .
H20A C20 H20C 109.5 . .
C19 C20 H20B 109.5 . .
H20A C20 H20B 109.5 . .
H20C C20 H20B 109.5 . .
C19 C21 H21A 109.5 . .
C19 C21 H21C 109.5 . .
H21A C21 H21C 109.5 . .
C19 C21 H21B 109.5 . .
H21A C21 H21B 109.5 . .
H21C C21 H21B 109.5 . .
N2 C22 C23 123.7(5) . .
N2 C22 C27 119.5(5) . .
C23 C22 C27 116.6(5) . .
N2 C22 K2 47.9(3) . .
C23 C22 K2 100.9(4) . .
C27 C22 K2 116.7(4) . .
C24 C23 C22 120.6(6) . .
C24 C23 C28 117.4(5) . .
C22 C23 C28 122.0(5) . .
C25 C24 C23 121.8(6) . .
C25 C24 H24 119.1 . .
C23 C24 H24 119.1 . .
C24 C25 C26 118.0(6) . .
C24 C25 C31 122.4(6) . .
C26 C25 C31 119.6(6) . .
C25 C26 C27 122.8(6) . .
C25 C26 H26 118.6 . .
C27 C26 H26 118.6 . .
C26 C27 C22 120.0(5) . .
C26 C27 C34 120.9(5) . .
C22 C27 C34 119.0(5) . .
C30 C28 C29 109.4(5) . .
C30 C28 C23 113.0(6) . .
C29 C28 C23 111.0(5) . .
C30 C28 H28 107.7 . .
C29 C28 H28 107.7 . .
C23 C28 H28 107.7 . .
C28 C29 H29B 109.5 . .
C28 C29 H29C 109.5 . .
H29B C29 H29C 109.5 . .
C28 C29 H29A 109.5 . .
H29B C29 H29A 109.5 . .
H29C C29 H29A 109.5 . .
C28 C30 H30A 109.5 . .
C28 C30 H30C 109.5 . .
H30A C30 H30C 109.5 . .
C28 C30 H30B 109.5 . .
H30A C30 H30B 109.5 . .
H30C C30 H30B 109.5 . .
C32 C31 C25 110.8(5) . .
C32 C31 C33 113.4(6) . .
C25 C31 C33 110.9(6) . .
C32 C31 H31 107.1 . .
C25 C31 H31 107.1 . .
C33 C31 H31 107.1 . .
C31 C32 H32B 109.5 . .
C31 C32 H32A 109.5 . .
H32B C32 H32A 109.5 . .
C31 C32 H32C 109.5 . .
H32B C32 H32C 109.5 . .
H32A C32 H32C 109.5 . .
C31 C33 H33A 109.5 . .
C31 C33 H33B 109.5 . .
H33A C33 H33B 109.5 . .
C31 C33 H33C 109.5 . .
H33A C33 H33C 109.5 . .
H33B C33 H33C 109.5 . .
C35 C34 C27 110.4(5) . .
C35 C34 C36 109.2(5) . .
C27 C34 C36 114.6(5) . .
C35 C34 K1 71.0(3) . .
C27 C34 K1 110.7(4) . .
C36 C34 K1 130.5(4) . .
C35 C34 H34 107.5 . .
C27 C34 H34 107.5 . .
C36 C34 H34 107.5 . .
K1 C34 H34 38.1 . .
C34 C35 H35B 109.5 . .
C34 C35 H35C 109.5 . .
H35B C35 H35C 109.5 . .
C34 C35 H35A 109.5 . .
H35B C35 H35A 109.5 . .
H35C C35 H35A 109.5 . .
C34 C36 H36B 109.5 . .
C34 C36 H36C 109.5 . .
H36B C36 H36C 109.5 . .
C34 C36 H36A 109.5 . .
H36B C36 H36A 109.5 . .
H36C C36 H36A 109.5 . .
C37 O1 C40 104.7(5) . .
C37 O1 K2 131.7(4) . .
C40 O1 K2 123.6(4) . .
O1 C37 C38 105.0(6) . .
O1 C37 H37B 110.7 . .
C38 C37 H37B 110.7 . .
O1 C37 H37A 110.7 . .
C38 C37 H37A 110.7 . .
H37B C37 H37A 108.8 . .
C37 C38 C39 104.0(6) . .
C37 C38 H38B 111.0 . .
C39 C38 H38B 111.0 . .
C37 C38 H38A 111.0 . .
C39 C38 H38A 111.0 . .
H38B C38 H38A 109.0 . .
C40 C39 C38 104.3(6) . .
C40 C39 H39A 110.9 . .
C38 C39 H39A 110.9 . .
C40 C39 H39B 110.9 . .
C38 C39 H39B 110.9 . .
H39A C39 H39B 108.9 . .
O1 C40 C39 105.8(6) . .
O1 C40 H40A 110.6 . .
C39 C40 H40A 110.6 . .
O1 C40 H40B 110.6 . .
C39 C40 H40B 110.6 . .
H40A C40 H40B 108.7 . .
C44 O2 C41 109.2(5) . .
C44 O2 K2 91.2(4) . .
C41 O2 K2 158.8(4) . .
C44 O2 K1 144.5(4) . .
C41 O2 K1 95.2(4) . .
K2 O2 K1 69.40(10) . .
O2 C41 C42 105.2(6) . .
O2 C41 H41B 110.7 . .
C42 C41 H41B 110.7 . .
O2 C41 H41A 110.7 . .
C42 C41 H41A 110.7 . .
H41B C41 H41A 108.8 . .
C43 C42 C41 101.0(6) . .
C43 C42 H42A 111.6 . .
C41 C42 H42A 111.6 . .
C43 C42 H42B 111.6 . .
C41 C42 H42B 111.6 . .
H42A C42 H42B 109.4 . .
C42 C43 C44 102.4(6) . .
C42 C43 H43B 111.3 . .
C44 C43 H43B 111.3 . .
C42 C43 H43A 111.3 . .
C44 C43 H43A 111.3 . .
H43B C43 H43A 109.2 . .
O2 C44 C43 106.1(6) . .
O2 C44 K2 63.7(3) . .
C43 C44 K2 169.9(5) . .
O2 C44 H44A 110.5 . .
C43 C44 H44A 110.5 . .
K2 C44 H44A 75.1 . .
O2 C44 H44B 110.5 . .
C43 C44 H44B 110.5 . .
K2 C44 H44B 74.4 . .
H44A C44 H44B 108.7 . .
C48 O3 C45 108.2(5) . .
C48 O3 K2 133.4(4) . .
C45 O3 K2 112.4(4) . .
O3 C45 C46 107.1(6) . .
O3 C45 H45B 110.3 . .
C46 C45 H45B 110.3 . .
O3 C45 H45A 110.3 . .
C46 C45 H45A 110.3 . .
H45B C45 H45A 108.6 . .
C45 C46 C47 103.7(6) . .
C45 C46 H46A 111.0 . .
C47 C46 H46A 111.0 . .
C45 C46 H46B 111.0 . .
C47 C46 H46B 111.0 . .
H46A C46 H46B 109.0 . .
C46 C47 C48 100.8(6) . .
C46 C47 H47A 111.6 . .
C48 C47 H47A 111.6 . .
C46 C47 H47B 111.6 . .
C48 C47 H47B 111.6 . .
H47A C47 H47B 109.4 . .
O3 C48 C47 106.0(6) . .
O3 C48 H48A 110.5 . .
C47 C48 H48A 110.5 . .
O3 C48 H48B 110.5 . .
C47 C48 H48B 110.5 . .
H48A C48 H48B 108.7 . .

loop_
_geom_bond_atom_site_label_1
_geom_bond_atom_site_label_2
_geom_bond_distance
_geom_bond_site_symmetry_2
K1 N1 2.729(5) .
K1 N2 2.759(5) .
K1 C4 2.982(6) 3_666
K1 C5 3.018(6) 3_666
K1 C3 3.046(6) 3_666
K1 C1 3.170(6) .
K1 C2 3.180(6) 3_666
K1 C6 3.188(6) .
K1 C6 3.234(6) 3_666
K1 O2 3.274(5) .
K1 C1 3.314(6) 3_666
K1 C34 3.339(6) .
K2 O3 2.737(5) .
K2 N2 2.763(6) .
K2 O1 2.773(5) .
K2 N1 2.801(5) .
K2 O2 3.040(5) .
K2 C44 3.388(7) .
K2 C7 3.487(6) .
K2 C22 3.493(7) .
N1 C7 1.388(8) .
N1 C1 1.391(8) .
N2 C22 1.386(8) .
N2 C6 1.397(8) .
C1 C2 1.403(8) .
C1 C6 1.441(8) .
C1 K1 3.314(6) 3_666
C2 C3 1.400(9) .
C2 K1 3.180(6) 3_666
C2 H2 0.9500 .
C3 C4 1.353(9) .
C3 K1 3.046(6) 3_666
C3 H3 0.9500 .
C4 C5 1.397(8) .
C4 K1 2.982(6) 3_666
C4 H4 0.9500 .
C5 C6 1.393(9) .
C5 K1 3.018(6) 3_666
C5 H5 0.9500 .
C6 K1 3.234(6) 3_666
C7 C12 1.414(9) .
C7 C8 1.427(8) .
C8 C9 1.373(9) .
C8 C13 1.520(8) .
C9 C10 1.391(9) .
C9 H9 0.9500 .
C10 C11 1.384(9) .
C10 C16 1.504(9) .
C11 C12 1.394(9) .
C11 H11 0.9500 .
C12 C19 1.523(8) .
C13 C15 1.533(9) .
C13 C14 1.537(8) .
C13 H13 1.0000 .
C14 H14B 0.9800 .
C14 H14C 0.9800 .
C14 H14A 0.9800 .
C15 H15A 0.9800 .
C15 H15C 0.9800 .
C15 H15B 0.9800 .
C16 C18 1.523(9) .
C16 C17 1.524(9) .
C16 H16 1.0000 .
C17 H17B 0.9800 .
C17 H17C 0.9800 .
C17 H17A 0.9800 .
C18 H18B 0.9800 .
C18 H18C 0.9800 .
C18 H18A 0.9800 .
C19 C21 1.528(8) .
C19 C20 1.532(8) .
C19 H19 1.0000 .
C20 H20A 0.9800 .
C20 H20C 0.9800 .
C20 H20B 0.9800 .
C21 H21A 0.9800 .
C21 H21C 0.9800 .
C21 H21B 0.9800 .
C22 C23 1.409(8) .
C22 C27 1.435(8) .
C23 C24 1.407(9) .
C23 C28 1.537(8) .
C24 C25 1.371(9) .
C24 H24 0.9500 .
C25 C26 1.375(8) .
C25 C31 1.521(9) .
C26 C27 1.383(9) .
C26 H26 0.9500 .
C27 C34 1.518(8) .
C28 C30 1.522(10) .
C28 C29 1.530(9) .
C28 H28 1.0000 .
C29 H29B 0.9800 .
C29 H29C 0.9800 .
C29 H29A 0.9800 .
C30 H30A 0.9800 .
C30 H30C 0.9800 .
C30 H30B 0.9800 .
C31 C32 1.506(10) .
C31 C33 1.522(10) .
C31 H31 1.0000 .
C32 H32B 0.9800 .
C32 H32A 0.9800 .
C32 H32C 0.9800 .
C33 H33A 0.9800 .
C33 H33B 0.9800 .
C33 H33C 0.9800 .
C34 C35 1.504(9) .
C34 C36 1.540(9) .
C34 H34 1.0000 .
C35 H35B 0.9800 .
C35 H35C 0.9800 .
C35 H35A 0.9800 .
C36 H36B 0.9800 .
C36 H36C 0.9800 .
C36 H36A 0.9800 .
O1 C37 1.427(8) .
O1 C40 1.443(9) .
C37 C38 1.515(10) .
C37 H37B 0.9900 .
C37 H37A 0.9900 .
C38 C39 1.527(11) .
C38 H38B 0.9900 .
C38 H38A 0.9900 .
C39 C40 1.518(10) .
C39 H39A 0.9900 .
C39 H39B 0.9900 .
C40 H40A 0.9900 .
C40 H40B 0.9900 .
O2 C44 1.433(8) .
O2 C41 1.435(8) .
C41 C42 1.524(10) .
C41 H41B 0.9900 .
C41 H41A 0.9900 .
C42 C43 1.501(10) .
C42 H42A 0.9900 .
C42 H42B 0.9900 .
C43 C44 1.521(10) .
C43 H43B 0.9900 .
C43 H43A 0.9900 .
C44 H44A 0.9900 .
C44 H44B 0.9900 .
O3 C48 1.414(8) .
O3 C45 1.443(8) .
C45 C46 1.473(10) .
C45 H45B 0.9900 .
C45 H45A 0.9900 .
C46 C47 1.500(10) .
C46 H46A 0.9900 .
C46 H46B 0.9900 .
C47 C48 1.508(10) .
C47 H47A 0.9900 .
C47 H47B 0.9900 .
C48 H48A 0.9900 .
C48 H48B 0.9900 .

loop_
_geom_torsion_atom_site_label_1
_geom_torsion_atom_site_label_2
_geom_torsion_atom_site_label_3
_geom_torsion_atom_site_label_4
_geom_torsion
_geom_torsion_site_symmetry_1
_geom_torsion_site_symmetry_4
N1 K1 K2 O3 85.93(18) . .
N2 K1 K2 O3 169.67(18) . .
C4 K1 K2 O3 -33.6(3) 3_666 .
C5 K1 K2 O3 22.1(3) 3_666 .
C3 K1 K2 O3 -81.0(3) 3_666 .
C1 K1 K2 O3 113.37(18) . .
C2 K1 K2 O3 -129.6(3) 3_666 .
C6 K1 K2 O3 142.87(17) . .
C6 K1 K2 O3 95.2(4) 3_666 .
O2 K1 K2 O3 -45.99(16) . .
C1 K1 K2 O3 173.6(3) 3_666 .
C34 K1 K2 O3 -140.60(16) . .
N1 K1 K2 N2 -83.73(19) . .
C4 K1 K2 N2 156.7(3) 3_666 .
C5 K1 K2 N2 -147.5(3) 3_666 .
C3 K1 K2 N2 109.4(3) 3_666 .
C1 K1 K2 N2 -56.30(18) . .
C2 K1 K2 N2 60.7(3) 3_666 .
C6 K1 K2 N2 -26.79(18) . .
C6 K1 K2 N2 -74.5(4) 3_666 .
O2 K1 K2 N2 144.35(17) . .
C1 K1 K2 N2 3.9(3) 3_666 .
C34 K1 K2 N2 49.73(17) . .
N1 K1 K2 O1 -159.71(19) . .
N2 K1 K2 O1 -75.98(18) . .
C4 K1 K2 O1 80.7(3) 3_666 .
C5 K1 K2 O1 136.5(3) 3_666 .
C3 K1 K2 O1 33.4(3) 3_666 .
C1 K1 K2 O1 -132.28(18) . .
C2 K1 K2 O1 -15.3(3) 3_666 .
C6 K1 K2 O1 -102.77(18) . .
C6 K1 K2 O1 -150.5(4) 3_666 .
O2 K1 K2 O1 68.37(17) . .
C1 K1 K2 O1 -72.0(3) 3_666 .
C34 K1 K2 O1 -26.25(17) . .
N2 K1 K2 N1 83.73(19) . .
C4 K1 K2 N1 -119.6(3) 3_666 .
C5 K1 K2 N1 -63.8(3) 3_666 .
C3 K1 K2 N1 -166.9(3) 3_666 .
C1 K1 K2 N1 27.43(18) . .
C2 K1 K2 N1 144.5(3) 3_666 .
C6 K1 K2 N1 56.94(19) . .
C6 K1 K2 N1 9.3(4) 3_666 .
O2 K1 K2 N1 -131.92(18) . .
C1 K1 K2 N1 87.7(3) 3_666 .
C34 K1 K2 N1 133.46(18) . .
N1 K1 K2 O2 131.92(18) . .
N2 K1 K2 O2 -144.35(17) . .
C4 K1 K2 O2 12.4(3) 3_666 .
C5 K1 K2 O2 68.1(3) 3_666 .
C3 K1 K2 O2 -35.0(2) 3_666 .
C1 K1 K2 O2 159.36(17) . .
C2 K1 K2 O2 -83.6(3) 3_666 .
C6 K1 K2 O2 -171.14(17) . .
C6 K1 K2 O2 141.2(4) 3_666 .
C1 K1 K2 O2 -140.4(3) 3_666 .
C34 K1 K2 O2 -94.62(15) . .
N1 K1 K2 C44 144.5(2) . .
N2 K1 K2 C44 -131.81(19) . .
C4 K1 K2 C44 24.9(3) 3_666 .
C5 K1 K2 C44 80.7(3) 3_666 .
C3 K1 K2 C44 -22.4(3) 3_666 .
C1 K1 K2 C44 171.90(19) . .
C2 K1 K2 C44 -71.1(3) 3_666 .
C6 K1 K2 C44 -158.60(18) . .
C6 K1 K2 C44 153.7(4) 3_666 .
O2 K1 K2 C44 12.54(17) . .
C1 K1 K2 C44 -127.9(3) 3_666 .
C34 K1 K2 C44 -82.08(17) . .
N1 K1 K2 C7 15.89(17) . .
N2 K1 K2 C7 99.62(17) . .
C4 K1 K2 C7 -103.7(3) 3_666 .
C5 K1 K2 C7 -47.9(3) 3_666 .
C3 K1 K2 C7 -151.0(2) 3_666 .
C1 K1 K2 C7 43.32(16) . .
C2 K1 K2 C7 160.3(3) 3_666 .
C6 K1 K2 C7 72.83(16) . .
C6 K1 K2 C7 25.1(4) 3_666 .
O2 K1 K2 C7 -116.04(16) . .
C1 K1 K2 C7 103.6(3) 3_666 .
C34 K1 K2 C7 149.35(15) . .
N1 K1 K2 C22 -100.18(18) . .
N2 K1 K2 C22 -16.45(17) . .
C4 K1 K2 C22 140.3(3) 3_666 .
C5 K1 K2 C22 -164.0(3) 3_666 .
C3 K1 K2 C22 92.9(2) 3_666 .
C1 K1 K2 C22 -72.74(16) . .
C2 K1 K2 C22 44.3(3) 3_666 .
C6 K1 K2 C22 -43.24(16) . .
C6 K1 K2 C22 -90.9(4) 3_666 .
O2 K1 K2 C22 127.90(16) . .
C1 K1 K2 C22 -12.5(3) 3_666 .
C34 K1 K2 C22 33.28(15) . .
N2 K1 N1 C7 -166.5(6) . .
C4 K1 N1 C7 28.1(7) 3_666 .
C5 K1 N1 C7 48.5(6) 3_666 .
C3 K1 N1 C7 47.5(9) 3_666 .
C1 K1 N1 C7 142.4(8) . .
C2 K1 N1 C7 107.7(6) 3_666 .
C6 K1 N1 C7 165.8(7) . .
C6 K1 N1 C7 75.9(6) 3_666 .
O2 K1 N1 C7 -71.1(6) . .
C1 K1 N1 C7 100.3(6) 3_666 .
C34 K1 N1 C7 -160.2(5) . .
N2 K1 N1 C1 51.1(3) . .
C4 K1 N1 C1 -114.3(4) 3_666 .
C5 K1 N1 C1 -93.9(3) 3_666 .
C3 K1 N1 C1 -94.9(6) 3_666 .
C2 K1 N1 C1 -34.7(5) 3_666 .
C6 K1 N1 C1 23.4(3) . .
C6 K1 N1 C1 -66.5(3) 3_666 .
O2 K1 N1 C1 146.4(3) . .
C1 K1 N1 C1 -42.1(4) 3_666 .
C34 K1 N1 C1 57.4(4) . .
N2 K1 N1 K2 -59.31(15) . .
C4 K1 N1 K2 135.3(2) 3_666 .
C5 K1 N1 K2 155.68(16) 3_666 .
C3 K1 N1 K2 154.7(5) 3_666 .
C1 K1 N1 K2 -110.4(3) . .
C2 K1 N1 K2 -145.1(3) 3_666 .
C6 K1 N1 K2 -87.00(19) . .
C6 K1 N1 K2 -176.88(13) 3_666 .
O2 K1 N1 K2 36.03(13) . .
C1 K1 N1 K2 -152.54(15) 3_666 .
C34 K1 N1 K2 -53.00(18) . .
O3 K2 N1 C7 23.5(4) . .
N2 K2 N1 C7 -161.4(4) . .
O1 K2 N1 C7 -152.3(5) . .
O2 K2 N1 C7 99.1(4) . .
C44 K2 N1 C7 97.3(4) . .
C22 K2 N1 C7 -155.9(4) . .
K1 K2 N1 C7 138.5(4) . .
O3 K2 N1 C1 152.8(3) . .
N2 K2 N1 C1 -32.0(3) . .
O1 K2 N1 C1 -22.9(7) . .
O2 K2 N1 C1 -131.5(4) . .
C44 K2 N1 C1 -133.3(4) . .
C7 K2 N1 C1 129.4(5) . .
C22 K2 N1 C1 -26.5(4) . .
K1 K2 N1 C1 -92.1(4) . .
O3 K2 N1 K1 -115.09(13) . .
N2 K2 N1 K1 60.05(14) . .
O1 K2 N1 K1 69.1(5) . .
O2 K2 N1 K1 -39.46(14) . .
C44 K2 N1 K1 -41.2(2) . .
C7 K2 N1 K1 -138.5(4) . .
C22 K2 N1 K1 65.58(13) . .
N1 K1 N2 C22 170.8(6) . .
C4 K1 N2 C22 -35.5(8) 3_666 .
C5 K1 N2 C22 -95.2(6) 3_666 .
C3 K1 N2 C22 -22.6(7) 3_666 .
C1 K1 N2 C22 -161.9(7) . .
C2 K1 N2 C22 -42.0(6) 3_666 .
C6 K1 N2 C22 -136.6(8) . .
C6 K1 N2 C22 -91.2(6) 3_666 .
O2 K1 N2 C22 82.6(6) . .
C1 K1 N2 C22 -68.3(6) 3_666 .
C34 K1 N2 C22 -2.3(5) . .
N1 K1 N2 C6 -52.6(3) . .
C4 K1 N2 C6 101.0(5) 3_666 .
C5 K1 N2 C6 41.4(5) 3_666 .
C3 K1 N2 C6 114.0(4) 3_666 .
C1 K1 N2 C6 -25.3(3) . .
C2 K1 N2 C6 94.6(4) 3_666 .
C6 K1 N2 C6 45.4(5) 3_666 .
O2 K1 N2 C6 -140.8(3) . .
C1 K1 N2 C6 68.3(4) 3_666 .
C34 K1 N2 C6 134.3(4) . .
N1 K1 N2 K2 60.61(15) . .
C4 K1 N2 K2 -145.7(4) 3_666 .
C5 K1 N2 K2 154.6(3) 3_666 .
C3 K1 N2 K2 -132.75(19) 3_666 .
C1 K1 N2 K2 88.0(2) . .
C2 K1 N2 K2 -152.20(14) 3_666 .
C6 K1 N2 K2 113.2(4) . .
C6 K1 N2 K2 158.67(14) 3_666 .
O2 K1 N2 K2 -27.55(13) . .
C1 K1 N2 K2 -178.44(13) 3_666 .
C34 K1 N2 K2 -112.44(19) . .
O3 K2 N2 C22 -175.5(5) . .
O1 K2 N2 C22 -12.0(4) . .
N1 K2 N2 C22 165.2(4) . .
O2 K2 N2 C22 -105.6(4) . .
C44 K2 N2 C22 -82.9(4) . .
C7 K2 N2 C22 158.2(4) . .
K1 K2 N2 C22 -135.9(4) . .
O3 K2 N2 C6 51.5(8) . .
O1 K2 N2 C6 -145.0(4) . .
N1 K2 N2 C6 32.2(3) . .
O2 K2 N2 C6 121.4(4) . .
C44 K2 N2 C6 144.1(4) . .
C7 K2 N2 C6 25.1(4) . .
C22 K2 N2 C6 -133.0(6) . .
K1 K2 N2 C6 91.1(4) . .
O3 K2 N2 K1 -39.6(6) . .
O1 K2 N2 K1 123.94(13) . .
N1 K2 N2 K1 -58.94(13) . .
O2 K2 N2 K1 30.31(14) . .
C44 K2 N2 K1 53.01(18) . .
C7 K2 N2 K1 -65.94(13) . .
C22 K2 N2 K1 135.9(4) . .
C7 N1 C1 C2 -23.0(8) . .
K1 N1 C1 C2 130.2(5) . .
K2 N1 C1 C2 -147.3(4) . .
C7 N1 C1 C6 157.1(5) . .
K1 N1 C1 C6 -49.8(5) . .
K2 N1 C1 C6 32.8(6) . .
C7 N1 C1 K1 -153.2(5) . .
K2 N1 C1 K1 82.5(2) . .
C7 N1 C1 K1 -112.3(5) . 3_666
K1 N1 C1 K1 40.8(4) . 3_666
K2 N1 C1 K1 123.4(3) . 3_666
N2 K1 C1 N1 -112.7(4) . .
C4 K1 C1 N1 97.2(4) 3_666 .
C5 K1 C1 N1 98.8(3) 3_666 .
C3 K1 C1 N1 142.4(4) 3_666 .
C2 K1 C1 N1 159.1(3) 3_666 .
C6 K1 C1 N1 -137.7(5) . .
C6 K1 C1 N1 120.1(3) 3_666 .
O2 K1 C1 N1 -36.6(3) . .
C1 K1 C1 N1 145.6(4) 3_666 .
C34 K1 C1 N1 -129.6(3) . .
N1 K1 C1 C2 -106.0(8) . .
N2 K1 C1 C2 141.3(7) . .
C4 K1 C1 C2 -8.8(8) 3_666 .
C5 K1 C1 C2 -7.2(7) 3_666 .
C3 K1 C1 C2 36.4(8) 3_666 .
C2 K1 C1 C2 53.1(8) 3_666 .
C6 K1 C1 C2 116.3(8) . .
C6 K1 C1 C2 14.1(7) 3_666 .
O2 K1 C1 C2 -142.6(6) . .
C1 K1 C1 C2 39.6(6) 3_666 .
C34 K1 C1 C2 124.4(7) . .
N1 K1 C1 C6 137.7(5) . .
N2 K1 C1 C6 25.0(3) . .
C4 K1 C1 C6 -125.1(4) 3_666 .
C5 K1 C1 C6 -123.5(3) 3_666 .
C3 K1 C1 C6 -79.9(5) 3_666 .
C2 K1 C1 C6 -63.1(4) 3_666 .
C6 K1 C1 C6 -102.1(3) 3_666 .
O2 K1 C1 C6 101.1(3) . .
C1 K1 C1 C6 -76.7(3) 3_666 .
C34 K1 C1 C6 8.2(4) . .
N1 K1 C1 K1 -145.6(4) . 3_666
N2 K1 C1 K1 101.7(2) . 3_666
C4 K1 C1 K1 -48.4(3) 3_666 3_666
C5 K1 C1 K1 -46.77(18) 3_666 3_666
C3 K1 C1 K1 -3.1(4) 3_666 3_666
C2 K1 C1 K1 13.6(2) 3_666 3_666
C6 K1 C1 K1 76.7(3) . 3_666
C6 K1 C1 K1 -25.44(14) 3_666 3_666
O2 K1 C1 K1 177.78(12) . 3_666
C1 K1 C1 K1 0.0 3_666 3_666
C34 K1 C1 K1 84.86(14) . 3_666
N1 C1 C2 C3 178.5(5) . .
C6 C1 C2 C3 -1.5(8) . .
K1 C1 C2 C3 -103.0(7) . .
K1 C1 C2 C3 -62.7(5) 3_666 .
N1 C1 C2 K1 -118.7(5) . 3_666
C6 C1 C2 K1 61.2(4) . 3_666
K1 C1 C2 K1 -40.3(6) . 3_666
C1 C2 C3 C4 1.1(9) . .
K1 C2 C3 C4 -67.1(5) 3_666 .
C1 C2 C3 K1 68.3(5) . 3_666
C2 C3 C4 C5 1.6(8) . .
K1 C3 C4 C5 -69.9(5) 3_666 .
C2 C3 C4 K1 71.5(5) . 3_666
C3 C4 C5 C6 -4.1(9) . .
K1 C4 C5 C6 -74.9(5) 3_666 .
C3 C4 C5 K1 70.8(5) . 3_666
C4 C5 C6 N2 -174.9(5) . .
K1 C5 C6 N2 115.8(5) 3_666 .
C4 C5 C6 C1 3.7(8) . .
K1 C5 C6 C1 -65.6(5) 3_666 .
C4 C5 C6 K1 104.4(7) . .
K1 C5 C6 K1 35.1(6) 3_666 .
C4 C5 C6 K1 69.3(5) . 3_666
C22 N2 C6 C5 18.0(8) . .
K1 N2 C6 C5 -129.6(5) . .
K2 N2 C6 C5 147.9(5) . .
C22 N2 C6 C1 -160.6(5) . .
K1 N2 C6 C1 51.8(5) . .
K2 N2 C6 C1 -30.7(6) . .
C22 N2 C6 K1 147.6(5) . .
K2 N2 C6 K1 -82.5(2) . .
C22 N2 C6 K1 102.9(5) . 3_666
K1 N2 C6 K1 -44.8(4) . 3_666
K2 N2 C6 K1 -127.3(3) . 3_666
N1 C1 C6 C5 179.1(5) . .
C2 C1 C6 C5 -0.8(8) . .
K1 C1 C6 C5 137.0(5) . .
K1 C1 C6 C5 59.3(5) 3_666 .
N1 C1 C6 N2 -2.2(8) . .
C2 C1 C6 N2 177.9(5) . .
K1 C1 C6 N2 -44.3(4) . .
K1 C1 C6 N2 -122.0(5) 3_666 .
N1 C1 C6 K1 42.1(4) . .
C2 C1 C6 K1 -137.9(5) . .
K1 C1 C6 K1 -77.72(10) 3_666 .
N1 C1 C6 K1 119.8(5) . 3_666
C2 C1 C6 K1 -60.2(4) . 3_666
K1 C1 C6 K1 77.72(10) . 3_666
N1 K1 C6 C5 -140.1(7) . .
N2 K1 C6 C5 108.8(7) . .
C4 K1 C6 C5 -23.4(8) 3_666 .
C5 K1 C6 C5 -46.0(7) 3_666 .
C3 K1 C6 C5 16.5(7) 3_666 .
C1 K1 C6 C5 -116.9(8) . .
C2 K1 C6 C5 12.5(7) 3_666 .
C6 K1 C6 C5 -33.5(6) 3_666 .
O2 K1 C6 C5 152.6(6) . .
C1 K1 C6 C5 -8.5(6) 3_666 .
C34 K1 C6 C5 71.4(6) . .
N1 K1 C6 N2 111.1(4) . .
C4 K1 C6 N2 -132.2(4) 3_666 .
C5 K1 C6 N2 -154.8(3) 3_666 .
C3 K1 C6 N2 -92.3(4) 3_666 .
C1 K1 C6 N2 134.3(5) . .
C2 K1 C6 N2 -96.3(4) 3_666 .
C6 K1 C6 N2 -142.3(4) 3_666 .
O2 K1 C6 N2 43.8(4) . .
C1 K1 C6 N2 -117.3(4) 3_666 .
C34 K1 C6 N2 -37.4(3) . .
N1 K1 C6 C1 -23.2(3) . .
N2 K1 C6 C1 -134.3(5) . .
C4 K1 C6 C1 93.5(5) 3_666 .
C5 K1 C6 C1 71.0(4) 3_666 .
C3 K1 C6 C1 133.4(3) 3_666 .
C2 K1 C6 C1 129.5(3) 3_666 .
C6 K1 C6 C1 83.4(3) 3_666 .
O2 K1 C6 C1 -90.4(3) . .
C1 K1 C6 C1 108.4(3) 3_666 .
C34 K1 C6 C1 -171.7(4) . .
N1 K1 C6 K1 -106.6(2) . 3_666
N2 K1 C6 K1 142.3(4) . 3_666
C4 K1 C6 K1 10.1(4) 3_666 3_666
C5 K1 C6 K1 -12.4(2) 3_666 3_666
C3 K1 C6 K1 50.0(3) 3_666 3_666
C1 K1 C6 K1 -83.4(3) . 3_666
C2 K1 C6 K1 46.05(17) 3_666 3_666
C6 K1 C6 K1 0.0 3_666 3_666
O2 K1 C6 K1 -173.84(12) . 3_666
C1 K1 C6 K1 25.04(14) 3_666 3_666
C34 K1 C6 K1 104.93(15) . 3_666
C1 N1 C7 C12 120.5(6) . .
K1 N1 C7 C12 -16.5(9) . .
K2 N1 C7 C12 -113.7(5) . .
C1 N1 C7 C8 -65.3(7) . .
K1 N1 C7 C8 157.7(4) . .
K2 N1 C7 C8 60.6(6) . .
C1 N1 C7 K2 -125.8(5) . .
K1 N1 C7 K2 97.2(5) . .
O3 K2 C7 N1 -157.5(4) . .
N2 K2 C7 N1 16.3(3) . .
O1 K2 C7 N1 126.1(8) . .
O2 K2 C7 N1 -83.3(4) . .
C44 K2 C7 N1 -95.5(4) . .
C22 K2 C7 N1 24.4(4) . .
K1 K2 C7 N1 -32.8(3) . .
O3 K2 C7 C12 -55.2(5) . .
N2 K2 C7 C12 118.5(5) . .
O1 K2 C7 C12 -131.6(8) . .
N1 K2 C7 C12 102.3(6) . .
O2 K2 C7 C12 19.0(5) . .
C44 K2 C7 C12 6.8(6) . .
C22 K2 C7 C12 126.7(5) . .
K1 K2 C7 C12 69.5(5) . .
O3 K2 C7 C8 70.2(4) . .
N2 K2 C7 C8 -116.1(4) . .
O1 K2 C7 C8 -6.2(11) . .
N1 K2 C7 C8 -132.3(6) . .
O2 K2 C7 C8 144.4(4) . .
C44 K2 C7 C8 132.1(4) . .
C22 K2 C7 C8 -107.9(4) . .
K1 K2 C7 C8 -165.1(4) . .
N1 C7 C8 C9 -174.9(6) . .
C12 C7 C8 C9 -0.4(9) . .
K2 C7 C8 C9 -133.1(5) . .
N1 C7 C8 C13 3.1(9) . .
C12 C7 C8 C13 177.6(5) . .
K2 C7 C8 C13 44.9(5) . .
C7 C8 C9 C10 1.1(10) . .
C13 C8 C9 C10 -177.0(6) . .
C8 C9 C10 C11 -0.8(10) . .
C8 C9 C10 C16 -178.4(6) . .
C9 C10 C11 C12 -0.1(10) . .
C16 C10 C11 C12 177.4(6) . .
C10 C11 C12 C7 0.7(10) . .
C10 C11 C12 C19 179.0(6) . .
N1 C7 C12 C11 174.1(6) . .
C8 C7 C12 C11 -0.4(9) . .
K2 C7 C12 C11 113.5(6) . .
N1 C7 C12 C19 -4.2(9) . .
C8 C7 C12 C19 -178.7(5) . .
K2 C7 C12 C19 -64.7(7) . .
C9 C8 C13 C15 58.2(7) . .
C7 C8 C13 C15 -119.8(6) . .
C9 C8 C13 C14 -66.5(8) . .
C7 C8 C13 C14 115.5(6) . .
C11 C10 C16 C18 -114.2(7) . .
C9 C10 C16 C18 63.2(8) . .
C11 C10 C16 C17 121.4(7) . .
C9 C10 C16 C17 -61.2(9) . .
C11 C12 C19 C21 -97.0(7) . .
C7 C12 C19 C21 81.3(7) . .
C11 C12 C19 C20 24.0(8) . .
C7 C12 C19 C20 -157.7(6) . .
C6 N2 C22 C23 58.7(8) . .
K1 N2 C22 C23 -171.4(5) . .
K2 N2 C22 C23 -72.8(7) . .
C6 N2 C22 C27 -127.9(6) . .
K1 N2 C22 C27 2.1(9) . .
K2 N2 C22 C27 100.7(6) . .
C6 N2 C22 K2 131.5(6) . .
K1 N2 C22 K2 -98.6(5) . .
O1 K2 C22 N2 168.1(4) . .
N1 K2 C22 N2 -13.0(4) . .
O2 K2 C22 N2 79.4(4) . .
C44 K2 C22 N2 105.4(4) . .
C7 K2 C22 N2 -22.1(4) . .
K1 K2 C22 N2 35.2(3) . .
N2 K2 C22 C23 126.0(6) . .
O1 K2 C22 C23 -65.9(4) . .
N1 K2 C22 C23 113.0(4) . .
O2 K2 C22 C23 -154.6(4) . .
C44 K2 C22 C23 -128.7(4) . .
C7 K2 C22 C23 103.9(4) . .
K1 K2 C22 C23 161.2(4) . .
N2 K2 C22 C27 -106.7(6) . .
O1 K2 C22 C27 61.4(4) . .
N1 K2 C22 C27 -119.7(4) . .
O2 K2 C22 C27 -27.3(4) . .
C44 K2 C22 C27 -1.3(5) . .
C7 K2 C22 C27 -128.8(4) . .
K1 K2 C22 C27 -71.5(4) . .
N2 C22 C23 C24 178.5(6) . .
C27 C22 C23 C24 4.8(9) . .
K2 C22 C23 C24 132.2(6) . .
N2 C22 C23 C28 1.1(10) . .
C27 C22 C23 C28 -172.6(6) . .
K2 C22 C23 C28 -45.2(6) . .
C22 C23 C24 C25 -3.3(10) . .
C28 C23 C24 C25 174.2(6) . .
C23 C24 C25 C26 -0.8(10) . .
C23 C24 C25 C31 179.2(6) . .
C24 C25 C26 C27 3.2(10) . .
C31 C25 C26 C27 -176.7(6) . .
C25 C26 C27 C22 -1.5(10) . .
C25 C26 C27 C34 -178.6(6) . .
N2 C22 C27 C26 -176.4(6) . .
C23 C22 C27 C26 -2.5(9) . .
K2 C22 C27 C26 -121.7(5) . .
N2 C22 C27 C34 0.7(9) . .
C23 C22 C27 C34 174.6(6) . .
K2 C22 C27 C34 55.4(7) . .
C24 C23 C28 C30 57.3(8) . .
C22 C23 C28 C30 -125.2(7) . .
C24 C23 C28 C29 -66.1(8) . .
C22 C23 C28 C29 111.3(7) . .
C24 C25 C31 C32 -116.0(7) . .
C26 C25 C31 C32 64.0(8) . .
C24 C25 C31 C33 117.2(7) . .
C26 C25 C31 C33 -62.9(8) . .
C26 C27 C34 C35 98.4(7) . .
C22 C27 C34 C35 -78.7(7) . .
C26 C27 C34 C36 -25.4(8) . .
C22 C27 C34 C36 157.5(6) . .
C26 C27 C34 K1 175.0(5) . .
C22 C27 C34 K1 -2.1(7) . .
N1 K1 C34 C35 100.4(4) . .
N2 K1 C34 C35 107.2(4) . .
C4 K1 C34 C35 -85.4(4) 3_666 .
C5 K1 C34 C35 -109.7(4) 3_666 .
C3 K1 C34 C35 -87.8(4) 3_666 .
C1 K1 C34 C35 122.4(3) . .
C2 K1 C34 C35 -112.1(4) 3_666 .
C6 K1 C34 C35 126.1(4) . .
C6 K1 C34 C35 -133.8(3) 3_666 .
O2 K1 C34 C35 10.1(3) . .
C1 K1 C34 C35 -133.7(4) 3_666 .
N1 K1 C34 C27 -4.9(5) . .
N2 K1 C34 C27 1.9(4) . .
C4 K1 C34 C27 169.4(4) 3_666 .
C5 K1 C34 C27 145.0(4) 3_666 .
C3 K1 C34 C27 166.9(4) 3_666 .
C1 K1 C34 C27 17.1(4) . .
C2 K1 C34 C27 142.6(4) 3_666 .
C6 K1 C34 C27 20.8(4) . .
C6 K1 C34 C27 121.0(4) 3_666 .
O2 K1 C34 C27 -95.2(4) . .
C1 K1 C34 C27 121.1(4) 3_666 .
N1 K1 C34 C36 -160.2(5) . .
N2 K1 C34 C36 -153.4(6) . .
C4 K1 C34 C36 14.0(6) 3_666 .
C5 K1 C34 C36 -10.3(6) 3_666 .
C3 K1 C34 C36 11.5(5) 3_666 .
C1 K1 C34 C36 -138.2(5) . .
C2 K1 C34 C36 -12.7(5) 3_666 .
C6 K1 C34 C36 -134.5(5) . .
C6 K1 C34 C36 -34.4(6) 3_666 .
O2 K1 C34 C36 109.5(5) . .
C1 K1 C34 C36 -34.3(5) 3_666 .
O3 K2 O1 C37 5.4(5) . .
N2 K2 O1 C37 -170.6(5) . .
N1 K2 O1 C37 -178.7(5) . .
O2 K2 O1 C37 -69.6(5) . .
C44 K2 O1 C37 -60.4(5) . .
C7 K2 O1 C37 81.2(10) . .
C22 K2 O1 C37 -175.1(5) . .
K1 K2 O1 C37 -122.0(5) . .
O3 K2 O1 C40 -175.5(5) . .
N2 K2 O1 C40 8.5(5) . .
N1 K2 O1 C40 0.4(8) . .
O2 K2 O1 C40 109.5(5) . .
C44 K2 O1 C40 118.8(5) . .
C7 K2 O1 C40 -99.7(9) . .
C22 K2 O1 C40 4.0(4) . .
K1 K2 O1 C40 57.2(5) . .
C40 O1 C37 C38 -40.8(7) . .
K2 O1 C37 C38 138.4(5) . .
O1 C37 C38 C39 28.0(7) . .
C37 C38 C39 C40 -5.4(8) . .
C37 O1 C40 C39 37.3(7) . .
K2 O1 C40 C39 -142.0(4) . .
C38 C39 C40 O1 -18.8(7) . .
O3 K2 O2 C44 -70.9(4) . .
N2 K2 O2 C44 122.9(4) . .
O1 K2 O2 C44 20.7(4) . .
N1 K2 O2 C44 -176.4(4) . .
C7 K2 O2 C44 -154.3(4) . .
C22 K2 O2 C44 101.0(4) . .
K1 K2 O2 C44 149.6(4) . .
O3 K2 O2 C41 94.0(13) . .
N2 K2 O2 C41 -72.2(13) . .
O1 K2 O2 C41 -174.4(13) . .
N1 K2 O2 C41 -11.5(14) . .
C44 K2 O2 C41 164.9(15) . .
C7 K2 O2 C41 10.6(13) . .
C22 K2 O2 C41 -94.1(13) . .
K1 K2 O2 C41 -45.5(13) . .
O3 K2 O2 K1 139.49(13) . .
N2 K2 O2 K1 -26.69(13) . .
O1 K2 O2 K1 -128.87(12) . .
N1 K2 O2 K1 34.00(13) . .
C44 K2 O2 K1 -149.6(4) . .
C7 K2 O2 K1 56.17(13) . .
C22 K2 O2 K1 -48.54(13) . .
N1 K1 O2 C44 -95.7(7) . .
N2 K1 O2 C44 -34.4(7) . .
C4 K1 O2 C44 125.9(7) 3_666 .
C5 K1 O2 C44 144.3(7) 3_666 .
C3 K1 O2 C44 99.9(7) 3_666 .
C1 K1 O2 C44 -80.6(7) . .
C2 K1 O2 C44 85.0(7) 3_666 .
C6 K1 O2 C44 -52.1(7) . .
C6 K1 O2 C44 137.4(7) 3_666 .
C1 K1 O2 C44 95.9(7) 3_666 .
C34 K1 O2 C44 20.1(7) . .
N1 K1 O2 C41 130.1(4) . .
N2 K1 O2 C41 -168.6(4) . .
C4 K1 O2 C41 -8.3(4) 3_666 .
C5 K1 O2 C41 10.1(5) 3_666 .
C3 K1 O2 C41 -34.3(4) 3_666 .
C1 K1 O2 C41 145.2(4) . .
C2 K1 O2 C41 -49.2(5) 3_666 .
C6 K1 O2 C41 173.7(4) . .
C6 K1 O2 C41 3.2(5) 3_666 .
C1 K1 O2 C41 -38.3(5) 3_666 .
C34 K1 O2 C41 -114.1(4) . .
N1 K1 O2 K2 -34.90(13) . .
N2 K1 O2 K2 26.37(13) . .
C4 K1 O2 K2 -173.32(14) 3_666 .
C5 K1 O2 K2 -154.88(15) 3_666 .
C3 K1 O2 K2 160.68(14) 3_666 .
C1 K1 O2 K2 -19.78(16) . .
C2 K1 O2 K2 145.74(15) 3_666 .
C6 K1 O2 K2 8.68(16) . .
C6 K1 O2 K2 -161.83(19) 3_666 .
C1 K1 O2 K2 156.7(2) 3_666 .
C34 K1 O2 K2 80.91(12) . .
C44 O2 C41 C42 18.8(8) . .
K2 O2 C41 C42 -145.2(10) . .
K1 O2 C41 C42 172.7(5) . .
O2 C41 C42 C43 -36.1(8) . .
C41 C42 C43 C44 38.7(8) . .
C41 O2 C44 C43 6.2(8) . .
K2 O2 C44 C43 -179.6(5) . .
K1 O2 C44 C43 -124.7(6) . .
C41 O2 C44 K2 -174.3(6) . .
K1 O2 C44 K2 54.8(6) . .
C42 C43 C44 O2 -28.8(8) . .
C42 C43 C44 K2 -31(3) . .
O3 K2 C44 O2 100.9(4) . .
N2 K2 C44 O2 -63.8(4) . .
O1 K2 C44 O2 -157.6(4) . .
N1 K2 C44 O2 4.1(5) . .
C7 K2 C44 O2 29.8(4) . .
C22 K2 C44 O2 -86.7(4) . .
K1 K2 C44 O2 -25.9(4) . .
O3 K2 C44 C43 103(3) . .
N2 K2 C44 C43 -61(3) . .
O1 K2 C44 C43 -155(3) . .
N1 K2 C44 C43 7(3) . .
O2 K2 C44 C43 2(3) . .
C7 K2 C44 C43 32(3) . .
C22 K2 C44 C43 -84(3) . .
K1 K2 C44 C43 -24(3) . .
N2 K2 O3 C48 -143.0(7) . .
O1 K2 O3 C48 53.1(6) . .
N1 K2 O3 C48 -125.5(6) . .
O2 K2 O3 C48 144.0(6) . .
C44 K2 O3 C48 118.6(6) . .
C7 K2 O3 C48 -116.8(6) . .
K1 K2 O3 C48 -176.6(5) . .
N2 K2 O3 C45 5.5(8) . .
O1 K2 O3 C45 -158.4(4) . .
N1 K2 O3 C45 22.9(4) . .
O2 K2 O3 C45 -67.5(4) . .
C44 K2 O3 C45 -92.9(4) . .
C7 K2 O3 C45 31.6(4) . .
K1 K2 O3 C45 -28.1(4) . .
C48 O3 C45 C46 -2.5(7) . .
K2 O3 C45 C46 -159.0(4) . .
O3 C45 C46 C47 24.9(8) . .
C45 C46 C47 C48 -35.9(7) . .
C45 O3 C48 C47 -20.9(7) . .
K2 O3 C48 C47 128.5(5) . .
C46 C47 C48 O3 35.3(7) . .
